data_7208270
loop_
_publ_author_name
'Montis, Riccardo'
'Hursthouse, Michael B.'

_publ_section_title
;
 Surprisingly complex supramolecular behaviour in the crystal structures
 of a family of mono-substituted salicylic acids
;
_journal_issue 16
_journal_name_full CrystEngComm
_journal_page_first 5242
_journal_paper_doi 10.1039/c2ce25336d
_journal_volume 14
_journal_year 2012
_chemical_formula_moiety 'C7 H5 Cl O3'
_chemical_formula_sum 'C7 H5 Cl O3'
_chemical_formula_weight 172.56
_chemical_name_common '5-chlorosalicylic acid'
_chemical_name_systematic '5-chloro-2-hydroxobenzoic acid'
_space_group_IT_number 14
_symmetry_cell_setting monoclinic
_symmetry_space_group_name_Hall '-P 2ybc'
_symmetry_space_group_name_H-M 'P 1 21/c 1'
_atom_sites_solution_hydrogens geom
_atom_sites_solution_primary direct
_atom_sites_solution_secondary difmap
_audit_creation_method SHELXL-97
_cell_angle_alpha 90.00
_cell_angle_beta 104.853(2)
_cell_angle_gamma 90.00
_cell_formula_units_Z 8
_cell_length_a 23.3708(10)
_cell_length_b 3.70890(10)
_cell_length_c 16.5722(7)
_cell_measurement_reflns_used 2942
_cell_measurement_temperature 120(2)
_cell_measurement_theta_max 27.48
_cell_measurement_theta_min 2.91
_cell_volume 1388.48(9)
_computing_cell_refinement 'DENZO (Otwinowski & Minor, 1997) & COLLECT (Hooft, R.W.W., 1998)'
_computing_data_collection 'COLLECT (Hooft, R.W.W., 1998)'
_computing_data_reduction 'DENZO (Otwinowski & Minor, 1997) & COLLECT (Hooft, R.W.W., 1998)'
_computing_structure_refinement 'SHELXL-97 (Sheldrick, 1997)'
_computing_structure_solution 'SHELXS-97 (Sheldrick, 1990)'
_diffrn_ambient_temperature 120(2)
_diffrn_detector_area_resol_mean 9.091
_diffrn_measured_fraction_theta_full 0.993
_diffrn_measured_fraction_theta_max 0.993
_diffrn_measurement_device_type 'Bruker-Nonius 95mm CCD camera on \k-goniostat'
_diffrn_measurement_method '\f & \w scans'
_diffrn_radiation_monochromator graphite
_diffrn_radiation_source 'Bruker-Nonius FR591 rotating anode'
_diffrn_radiation_type MoK\a
_diffrn_radiation_wavelength 0.71073
_diffrn_reflns_av_R_equivalents 0.0617
_diffrn_reflns_av_sigmaI/netI 0.0823
_diffrn_reflns_limit_h_max 30
_diffrn_reflns_limit_h_min -24
_diffrn_reflns_limit_k_max 4
_diffrn_reflns_limit_k_min -4
_diffrn_reflns_limit_l_max 20
_diffrn_reflns_limit_l_min -21
_diffrn_reflns_number 9922
_diffrn_reflns_theta_full 27.48
_diffrn_reflns_theta_max 27.48
_diffrn_reflns_theta_min 3.20
_exptl_absorpt_coefficient_mu 0.495
_exptl_absorpt_correction_T_max 0.9805
_exptl_absorpt_correction_T_min 0.8989
_exptl_absorpt_correction_type multi-scan
_exptl_absorpt_process_details 'SADABS V2.10 (Sheldrick, G.M., 2003)'
_exptl_crystal_colour Colourless
_exptl_crystal_density_diffrn 1.651
_exptl_crystal_density_method 'not measured'
_exptl_crystal_description Lath
_exptl_crystal_F_000 704
_exptl_crystal_size_max 0.22
_exptl_crystal_size_mid 0.10
_exptl_crystal_size_min 0.04
_refine_diff_density_max 0.414
_refine_diff_density_min -0.355
_refine_diff_density_rms 0.081
_refine_ls_extinction_coef 0.0046(10)
_refine_ls_extinction_expression Fc^*^=kFc[1+0.001xFc^2^\l^3^/sin(2\q)]^-1/4^
_refine_ls_extinction_method SHELXL
_refine_ls_goodness_of_fit_ref 1.042
_refine_ls_hydrogen_treatment constr
_refine_ls_matrix_type full
_refine_ls_number_parameters 204
_refine_ls_number_reflns 3153
_refine_ls_number_restraints 0
_refine_ls_restrained_S_all 1.042
_refine_ls_R_factor_all 0.0829
_refine_ls_R_factor_gt 0.0489
_refine_ls_shift/su_max 0.000
_refine_ls_shift/su_mean 0.000
_refine_ls_structure_factor_coef Fsqd
_refine_ls_weighting_details 'calc w=1/[\s^2^(Fo^2^)+(0.0322P)^2^+1.1165P] where P=(Fo^2^+2Fc^2^)/3'
_refine_ls_weighting_scheme calc
_refine_ls_wR_factor_gt 0.1034
_refine_ls_wR_factor_ref 0.1206
_reflns_number_gt 2188
_reflns_number_total 3153
_reflns_threshold_expression >2sigma(I)
_cod_data_source_file c2ce25336d.txt
_cod_data_source_block 5-chlorosalicylic_acid
_cod_original_sg_symbol_H-M P21/c
_cod_database_code 7208270

loop_
_symmetry_equiv_pos_as_xyz
'x, y, z'
'-x, y+1/2, -z+1/2'
'-x, -y, -z'
'x, -y-1/2, z-1/2'

loop_
_atom_site_label
_atom_site_type_symbol
_atom_site_fract_x
_atom_site_fract_y
_atom_site_fract_z
_atom_site_U_iso_or_equiv
_atom_site_adp_type
_atom_site_occupancy
_atom_site_symmetry_multiplicity
_atom_site_calc_flag
_atom_site_refinement_flags
C1 C 0.10417(12) 0.4524(7) 0.18588(16) 0.0185(6) Uani 1 1 d .
C2 C 0.16003(12) 0.3136(7) 0.18600(16) 0.0192(6) Uani 1 1 d .
C3 C 0.20412(12) 0.3042(7) 0.26046(17) 0.0203(6) Uani 1 1 d .
H3 H 0.2422 0.2128 0.2609 0.024 Uiso 1 1 calc R
C4 C 0.19319(13) 0.4255(7) 0.33315(17) 0.0231(6) Uani 1 1 d .
H4 H 0.2235 0.4183 0.3838 0.028 Uiso 1 1 calc R
C5 C 0.13739(12) 0.5593(7) 0.33251(16) 0.0194(6) Uani 1 1 d .
C6 C 0.09349(12) 0.5756(7) 0.26046(16) 0.0191(6) Uani 1 1 d .
H6 H 0.0558 0.6702 0.2608 0.023 Uiso 1 1 calc R
C7 C 0.05798(12) 0.4724(7) 0.10733(16) 0.0194(6) Uani 1 1 d .
O1 O 0.00882(9) 0.6347(5) 0.11228(12) 0.0255(5) Uani 1 1 d .
H1 H -0.0146 0.6461 0.0646 0.038 Uiso 1 1 calc R
O2 O 0.06472(9) 0.3486(5) 0.04145(11) 0.0241(4) Uani 1 1 d .
O3 O 0.17377(9) 0.1849(5) 0.11712(12) 0.0242(4) Uani 1 1 d .
H3A H 0.1444 0.2073 0.0758 0.036 Uiso 1 1 calc R
Cl1 Cl 0.12450(3) 0.71135(18) 0.42532(4) 0.0240(2) Uani 1 1 d .
C21 C 0.39036(12) 0.3745(7) 0.07310(16) 0.0189(6) Uani 1 1 d .
C22 C 0.33510(12) 0.4303(7) 0.01678(16) 0.0205(6) Uani 1 1 d .
C23 C 0.28955(13) 0.5765(7) 0.04515(18) 0.0233(6) Uani 1 1 d .
H23 H 0.2520 0.6139 0.0071 0.028 Uiso 1 1 calc R
C24 C 0.29759(13) 0.6683(7) 0.12710(17) 0.0224(6) Uani 1 1 d .
H24 H 0.2659 0.7685 0.1458 0.027 Uiso 1 1 calc R
C25 C 0.35228(12) 0.6146(7) 0.18288(16) 0.0204(6) Uani 1 1 d .
C26 C 0.39850(12) 0.4687(7) 0.15705(17) 0.0206(6) Uani 1 1 d .
H26 H 0.4357 0.4318 0.1958 0.025 Uiso 1 1 calc R
C27 C 0.43872(13) 0.2148(7) 0.04418(17) 0.0220(6) Uani 1 1 d .
O21 O 0.43297(9) 0.1235(5) -0.02930(12) 0.0270(5) Uani 1 1 d .
O22 O 0.48866(9) 0.1718(6) 0.10122(12) 0.0288(5) Uani 1 1 d .
H22 H 0.5143 0.0877 0.0790 0.043 Uiso 1 1 calc R
O23 O 0.32352(9) 0.3462(5) -0.06506(11) 0.0265(5) Uani 1 1 d .
H23A H 0.3541 0.2598 -0.0755 0.040 Uiso 1 1 calc R
Cl2 Cl 0.36170(3) 0.73806(18) 0.28655(4) 0.0282(2) Uani 1 1 d .

loop_
_atom_site_aniso_label
_atom_site_aniso_U_11
_atom_site_aniso_U_22
_atom_site_aniso_U_33
_atom_site_aniso_U_23
_atom_site_aniso_U_13
_atom_site_aniso_U_12
C1 0.0193(14) 0.0166(13) 0.0202(14) -0.0003(10) 0.0060(12) -0.0017(10)
C2 0.0215(15) 0.0158(13) 0.0227(14) 0.0013(10) 0.0102(12) -0.0028(10)
C3 0.0148(14) 0.0214(14) 0.0247(14) 0.0012(11) 0.0049(11) 0.0012(10)
C4 0.0218(15) 0.0232(15) 0.0236(15) 0.0008(11) 0.0046(12) -0.0013(11)
C5 0.0247(15) 0.0161(13) 0.0185(13) 0.0006(10) 0.0075(12) -0.0026(11)
C6 0.0210(14) 0.0180(14) 0.0189(13) 0.0014(10) 0.0063(12) -0.0003(10)
C7 0.0186(14) 0.0201(14) 0.0205(14) 0.0032(10) 0.0070(12) -0.0002(11)
O1 0.0194(11) 0.0374(11) 0.0190(10) -0.0028(9) 0.0035(8) 0.0063(9)
O2 0.0234(11) 0.0326(11) 0.0170(10) -0.0019(8) 0.0064(8) 0.0038(8)
O3 0.0215(11) 0.0324(11) 0.0200(10) -0.0019(8) 0.0076(8) 0.0040(9)
Cl1 0.0279(4) 0.0274(4) 0.0176(3) -0.0017(3) 0.0075(3) 0.0007(3)
C21 0.0206(15) 0.0165(13) 0.0221(14) 0.0024(10) 0.0097(12) 0.0015(10)
C22 0.0209(15) 0.0209(14) 0.0198(14) 0.0036(11) 0.0056(12) -0.0016(11)
C23 0.0180(14) 0.0255(15) 0.0266(15) 0.0026(11) 0.0065(12) 0.0020(11)
C24 0.0232(16) 0.0210(14) 0.0266(15) 0.0031(11) 0.0126(13) 0.0006(11)
C25 0.0234(15) 0.0198(14) 0.0198(14) 0.0016(10) 0.0088(12) 0.0001(11)
C26 0.0206(15) 0.0207(14) 0.0209(14) 0.0019(10) 0.0063(12) 0.0002(11)
C27 0.0208(15) 0.0236(14) 0.0230(14) -0.0002(11) 0.0080(12) -0.0022(11)
O21 0.0224(11) 0.0365(12) 0.0232(11) -0.0040(8) 0.0077(9) 0.0052(9)
O22 0.0179(11) 0.0454(13) 0.0241(11) -0.0057(9) 0.0071(9) 0.0079(9)
O23 0.0225(11) 0.0374(12) 0.0197(10) -0.0028(8) 0.0056(9) 0.0025(9)
Cl2 0.0369(5) 0.0292(4) 0.0213(4) -0.0021(3) 0.0128(3) 0.0035(3)

loop_
_atom_type_symbol
_atom_type_description
_atom_type_scat_dispersion_real
_atom_type_scat_dispersion_imag
_atom_type_scat_source
C C 0.0033 0.0016 'International Tables Vol C Tables 4.2.6.8 and 6.1.1.4'
H H 0.0000 0.0000 'International Tables Vol C Tables 4.2.6.8 and 6.1.1.4'
O O 0.0106 0.0060 'International Tables Vol C Tables 4.2.6.8 and 6.1.1.4'
Cl Cl 0.1484 0.1585 'International Tables Vol C Tables 4.2.6.8 and 6.1.1.4'

loop_
_geom_angle_atom_site_label_1
_geom_angle_atom_site_label_2
_geom_angle_atom_site_label_3
_geom_angle
C6 C1 C2 119.7(2)
C6 C1 C7 120.7(2)
C2 C1 C7 119.6(2)
O3 C2 C3 117.3(2)
O3 C2 C1 123.5(2)
C3 C2 C1 119.2(2)
C4 C3 C2 120.6(3)
C4 C3 H3 119.7
C2 C3 H3 119.7
C3 C4 C5 119.7(3)
C3 C4 H4 120.1
C5 C4 H4 120.1
C6 C5 C4 121.1(2)
C6 C5 Cl1 120.0(2)
C4 C5 Cl1 118.9(2)
C5 C6 C1 119.7(3)
C5 C6 H6 120.2
C1 C6 H6 120.2
O2 C7 O1 122.5(2)
O2 C7 C1 122.4(2)
O1 C7 C1 115.1(2)
C7 O1 H1 109.5
C2 O3 H3A 109.5
C26 C21 C22 119.5(2)
C26 C21 C27 120.5(2)
C22 C21 C27 120.0(2)
O23 C22 C23 117.4(2)
O23 C22 C21 123.3(2)
C23 C22 C21 119.4(2)
C24 C23 C22 121.0(3)
C24 C23 H23 119.5
C22 C23 H23 119.5
C23 C24 C25 119.7(3)
C23 C24 H24 120.1
C25 C24 H24 120.1
C26 C25 C24 120.9(2)
C26 C25 Cl2 120.2(2)
C24 C25 Cl2 118.9(2)
C25 C26 C21 119.5(3)
C25 C26 H26 120.3
C21 C26 H26 120.3
O21 C27 O22 121.9(3)
O21 C27 C21 122.4(3)
O22 C27 C21 115.7(2)
C27 O22 H22 109.5
C22 O23 H23A 109.5

loop_
_geom_bond_atom_site_label_1
_geom_bond_atom_site_label_2
_geom_bond_distance
C1 C6 1.399(3)
C1 C2 1.403(4)
C1 C7 1.465(4)
C2 O3 1.350(3)
C2 C3 1.391(4)
C3 C4 1.370(4)
C3 H3 0.9500
C4 C5 1.393(4)
C4 H4 0.9500
C5 C6 1.362(4)
C5 Cl1 1.735(3)
C6 H6 0.9500
C7 O2 1.231(3)
C7 O1 1.318(3)
O1 H1 0.8400
O3 H3A 0.8400
C21 C26 1.399(4)
C21 C22 1.401(4)
C21 C27 1.461(4)
C22 O23 1.350(3)
C22 C23 1.380(4)
C23 C24 1.366(4)
C23 H23 0.9500
C24 C25 1.386(4)
C24 H24 0.9500
C25 C26 1.371(4)
C25 Cl2 1.736(3)
C26 H26 0.9500
C27 O21 1.238(3)
C27 O22 1.310(3)
O22 H22 0.8400
O23 H23A 0.8400

loop_
_geom_hbond_atom_site_label_D
_geom_hbond_atom_site_label_H
_geom_hbond_atom_site_label_A
_geom_hbond_distance_DH
_geom_hbond_distance_HA
_geom_hbond_distance_DA
_geom_hbond_angle_DHA
_geom_hbond_site_symmetry_A
O3 H3A O2 0.84 1.88 2.607(3) 144.5 .
O23 H23A O21 0.84 1.88 2.608(3) 144.8 .
O1 H1 O2 0.84 1.84 2.684(3) 177.4 3_565
O3 H3A Cl1 0.84 2.87 3.422(2) 124.8 4_565
O23 H23A Cl2 0.84 2.98 3.559(2) 128.0 4_565
O22 H22 O21 0.84 1.82 2.663(3) 176.0 3_655
